data_7712232
loop_
_publ_author_name
'Maliuta, Mariia'
'Senkovska, Irena'
'Th&#xfc;mmler, Ronja'
'Ehrling, Sebastian'
'Becker, Sophi'
'Romaka, Vitaliy'
'Bon, Volodymyr'
'Evans, Jack D.'
'Kaskel, Stefan'

_publ_section_title
;
 Particle size-dependent flexibility in DUT-8(Cu) pillared layer
 metal-organic framework.
;
_journal_issue 9
_journal_name_full 'Dalton transactions (Cambridge, England : 2003)'
_journal_page_first 2816
_journal_page_last 2824
_journal_paper_doi 10.1039/d3dt00085k
_journal_volume 52
_journal_year 2023
_chemical_formula_sum 'C30 H24 Cu2 N2 O8'
_chemical_formula_weight 667.59
_chemical_name_systematic DUT-8(Cu)-DMF
_chemical_properties_physical Air-sensitive,Moisture-sensitive
_space_group_crystal_system monoclinic
_space_group_IT_number 12
_space_group_name_Hall '-C 2y'
_space_group_name_H-M_alt 'C 1 2/m 1'
_atom_sites_solution_hydrogens geom
_audit_creation_method SHELXL-2018/3
_audit_update_record
;
2022-07-11 deposited with the CCDC.	2023-01-31 downloaded from the CCDC.
;
_cell_angle_alpha 90
_cell_angle_beta 96.31(3)
_cell_angle_gamma 90
_cell_formula_units_Z 2
_cell_length_a 18.510(4)
_cell_length_b 18.370(4)
_cell_length_c 9.6800(19)
_cell_measurement_reflns_used 629
_cell_measurement_temperature 293(2)
_cell_measurement_theta_max 23.6
_cell_measurement_theta_min 6.5
_cell_volume 3271.5(12)
_computing_cell_refinement 'XDSAPP 2.0 Sparta et al., 2016'
_computing_data_reduction 'XDSAPP 2.0 Sparta et al., 2016'
_computing_structure_refinement 'SHELXL-2018/3 (Sheldrick, 2018)'
_computing_structure_solution 'SHELXT 2018/2 (Sheldrick, 2018)'
_diffrn_ambient_temperature 293(2)
_diffrn_measured_fraction_theta_full 0.894
_diffrn_measured_fraction_theta_max 0.894
_diffrn_measurement_device_type 'MX-225 CCD'
_diffrn_measurement_method '\D\f scans'
_diffrn_radiation_monochromator 'Si 111'
_diffrn_radiation_type synchrotron
_diffrn_radiation_wavelength 0.8939
_diffrn_reflns_av_R_equivalents 0.0367
_diffrn_reflns_av_unetI/netI 0.0390
_diffrn_reflns_Laue_measured_fraction_full 0.894
_diffrn_reflns_Laue_measured_fraction_max 0.894
_diffrn_reflns_limit_h_max 16
_diffrn_reflns_limit_h_min -21
_diffrn_reflns_limit_k_max 18
_diffrn_reflns_limit_k_min -21
_diffrn_reflns_limit_l_max 10
_diffrn_reflns_limit_l_min -10
_diffrn_reflns_number 7396
_diffrn_reflns_point_group_measured_fraction_full 0.894
_diffrn_reflns_point_group_measured_fraction_max 0.894
_diffrn_reflns_theta_full 31.701
_diffrn_reflns_theta_max 31.701
_diffrn_reflns_theta_min 3.636
_diffrn_source synchrotron
_diffrn_source_type 'BESSY BL MX-14.3'
_exptl_absorpt_coefficient_mu 1.250
_exptl_crystal_colour blue
_exptl_crystal_density_diffrn 0.678
_exptl_crystal_description block
_exptl_crystal_F_000 680
_exptl_crystal_size_max 0.120
_exptl_crystal_size_mid 0.080
_exptl_crystal_size_min 0.080
_refine_diff_density_max 0.180
_refine_diff_density_min -0.143
_refine_diff_density_rms 0.028
_refine_ls_extinction_method none
_refine_ls_goodness_of_fit_ref 1.047
_refine_ls_hydrogen_treatment constr
_refine_ls_matrix_type full
_refine_ls_number_parameters 109
_refine_ls_number_reflns 2593
_refine_ls_number_restraints 14
_refine_ls_restrained_S_all 1.050
_refine_ls_R_factor_all 0.1213
_refine_ls_R_factor_gt 0.1056
_refine_ls_shift/su_max 0.028
_refine_ls_shift/su_mean 0.002
_refine_ls_structure_factor_coef Fsqd
_refine_ls_weighting_details 'w=1/[\s^2^(Fo^2^)+(0.3800P)^2^] where P=(Fo^2^+2Fc^2^)/3'
_refine_ls_weighting_scheme calc
_refine_ls_wR_factor_gt 0.3546
_refine_ls_wR_factor_ref 0.3751
_reflns_Friedel_coverage 0.000
_reflns_number_gt 2488
_reflns_number_total 2593
_reflns_threshold_expression 'I > 2\s(I)'
_cod_data_source_file d3dt00085k3.cif
_cod_data_source_block c2m
_cod_depositor_comments 'Adding full bibliography for 7712232.cif.'
_cod_original_cell_volume 3271.5(11)
_cod_original_sg_symbol_H-M 'C 2/m'
_cod_database_code 7712232
_shelx_shelxl_version_number 2018/3
_shelx_space_group_comment
;
The symmetry employed for this shelxl refinement is uniquely defined
by the following loop, which should always be used as a source of
symmetry information in preference to the above space-group names.
They are only intended as comments.
;
_shelx_estimated_absorpt_t_min 0.864
_shelx_estimated_absorpt_t_max 0.907

loop_
_space_group_symop_operation_xyz
'x, y, z'
'-x, y, -z'
'x+1/2, y+1/2, z'
'-x+1/2, y+1/2, -z'
'-x, -y, -z'
'x, -y, z'
'-x+1/2, -y+1/2, -z'
'x+1/2, -y+1/2, z'

loop_
_atom_site_label
_atom_site_type_symbol
_atom_site_fract_x
_atom_site_fract_y
_atom_site_fract_z
_atom_site_U_iso_or_equiv
_atom_site_adp_type
_atom_site_occupancy
_atom_site_site_symmetry_order
_atom_site_calc_flag
_atom_site_refinement_flags_posn
_atom_site_refinement_flags_adp
_atom_site_refinement_flags_occupancy
_atom_site_disorder_assembly
_atom_site_disorder_group
Cu1 Cu 0.49930(4) 0.500000 0.63815(8) 0.0700(19) Uani 1 2 d S T P A .
N1 N 0.5004(2) 0.500000 0.8688(6) 0.070(2) Uani 1 2 d S T P . .
O1 O 0.4239(2) 0.4242(2) 0.5991(5) 0.091(2) Uani 1 1 d . . . . .
O2 O 0.4250(2) 0.4243(2) 0.3670(5) 0.093(2) Uani 1 1 d . . . . .
C6 C 0.1829(4) 0.1824(5) 0.4206(7) 0.104(3) Uani 1 1 d . . . . .
H6A H 0.166046 0.164862 0.332865 0.125 Uiso 1 1 calc R U . . .
C1 C 0.4023(3) 0.4028(2) 0.4789(6) 0.081(2) Uani 1 1 d . . . . .
C5 C 0.2361(4) 0.2361(4) 0.4333(8) 0.100(2) Uani 1 1 d . . . . .
C2 C 0.3452(3) 0.3450(3) 0.4657(6) 0.089(2) Uani 1 1 d . . . . .
C3 C 0.3178(5) 0.3185(6) 0.3330(8) 0.128(4) Uani 1 1 d . . . . .
H3A H 0.334947 0.337792 0.254051 0.153 Uiso 1 1 calc R U . . .
C4 C 0.2675(6) 0.2661(6) 0.3199(9) 0.136(4) Uani 1 1 d . . . . .
H4A H 0.252489 0.248413 0.231367 0.163 Uiso 1 1 calc R U . . .
C10 C 0.5053(16) 0.424(3) 0.9236(11) 0.288(15) Uani 0.5 1 d D U P A 1
H10A H 0.552519 0.403468 0.911109 0.346 Uiso 0.5 1 calc R U P A 1
H10B H 0.468348 0.393936 0.872504 0.346 Uiso 0.5 1 calc R U P A 1
C11 C 0.5669(11) 0.500000 0.9323(14) 0.284(15) Uani 1 2 d DS TU P A 2
H11A H 0.592373 0.542679 0.903920 0.340 Uiso 0.5 1 calc R U P A 2
H11B H 0.592373 0.457321 0.903920 0.340 Uiso 0.5 1 calc R U P A 2
C12 C 0.4316(11) 0.500000 0.9106(14) 0.285(15) Uani 1 2 d S TU P A 2
H12A H 0.405575 0.457316 0.873148 0.342 Uiso 0.5 1 calc R U P A 2
H12B H 0.405575 0.542684 0.873149 0.342 Uiso 0.5 1 calc R U P A 2

loop_
_atom_site_aniso_label
_atom_site_aniso_U_11
_atom_site_aniso_U_22
_atom_site_aniso_U_33
_atom_site_aniso_U_23
_atom_site_aniso_U_13
_atom_site_aniso_U_12
Cu1 0.073(2) 0.071(2) 0.067(2) 0.000 0.0126(5) 0.000
N1 0.067(4) 0.072(4) 0.070(5) 0.000 0.008(3) 0.000
O1 0.100(3) 0.098(3) 0.075(3) -0.0058(17) 0.0123(19) -0.028(2)
O2 0.103(3) 0.103(3) 0.076(3) -0.0026(17) 0.020(2) -0.031(2)
C6 0.123(5) 0.120(5) 0.071(4) -0.009(3) 0.016(3) -0.046(4)
C1 0.087(3) 0.079(3) 0.080(3) 0.002(2) 0.018(2) -0.005(2)
C5 0.118(4) 0.107(4) 0.079(4) -0.003(3) 0.022(3) -0.029(3)
C2 0.098(3) 0.093(3) 0.076(3) -0.007(2) 0.014(2) -0.017(2)
C3 0.156(7) 0.158(7) 0.072(4) -0.013(4) 0.024(4) -0.076(6)
C4 0.173(8) 0.158(7) 0.081(4) 0.001(4) 0.032(4) -0.083(7)
C10 0.185(10) 0.62(5) 0.063(7) 0.006(7) 0.027(8) -0.002(7)
C11 0.158(10) 0.63(5) 0.067(6) 0.000 0.021(7) 0.000
C12 0.171(10) 0.62(5) 0.061(6) 0.000 0.024(7) 0.000

loop_
_atom_type_symbol
_atom_type_description
_atom_type_scat_dispersion_real
_atom_type_scat_dispersion_imag
_atom_type_scat_source
C C 0.0060 0.0030 'International Tables Vol C Tables 4.2.6.8 and 6.1.1.4'
H H 0.0000 0.0000 'International Tables Vol C Tables 4.2.6.8 and 6.1.1.4'
N N 0.0110 0.0060 'International Tables Vol C Tables 4.2.6.8 and 6.1.1.4'
O O 0.0180 0.0100 'International Tables Vol C Tables 4.2.6.8 and 6.1.1.4'
Cu Cu 0.1510 1.8940 'International Tables Vol C Tables 4.2.6.8 and 6.1.1.4'

loop_
_geom_angle_atom_site_label_1
_geom_angle_atom_site_label_2
_geom_angle_atom_site_label_3
_geom_angle
_geom_angle_site_symmetry_1
_geom_angle_site_symmetry_3
_geom_angle_publ_flag
O2 Cu1 O2 89.3(3) 5_666 2_656 ?
O2 Cu1 O1 89.2(2) 5_666 6_565 ?
O2 Cu1 O1 167.6(2) 2_656 6_565 ?
O2 Cu1 O1 167.6(2) 5_666 . ?
O2 Cu1 O1 89.2(2) 2_656 . ?
O1 Cu1 O1 89.5(3) 6_565 . ?
O2 Cu1 N1 95.53(16) 5_666 . ?
O2 Cu1 N1 95.53(16) 2_656 . ?
O1 Cu1 N1 96.89(17) 6_565 . ?
O1 Cu1 N1 96.89(17) . . ?
O2 Cu1 Cu1 83.70(14) 5_666 5_666 ?
O2 Cu1 Cu1 83.70(14) 2_656 5_666 ?
O1 Cu1 Cu1 83.87(14) 6_565 5_666 ?
O1 Cu1 Cu1 83.88(14) . 5_666 ?
N1 Cu1 Cu1 178.92(10) . 5_666 ?
C11 N1 C12 135.3(8) . . ?
C10 N1 C10 139(2) 6_565 . ?
C11 N1 Cu1 111.9(8) . . ?
C12 N1 Cu1 112.7(7) . . ?
C10 N1 Cu1 110.4(9) 6_565 . ?
C10 N1 Cu1 110.4(9) . . ?
C1 O1 Cu1 123.0(4) . . ?
C1 O2 Cu1 122.9(4) . 5_666 ?
C2 C6 C5 121.3(7) 7_556 . ?
C2 C6 H6A 119.3 7_556 . ?
C5 C6 H6A 119.3 . . ?
O1 C1 O2 126.5(5) . . ?
O1 C1 C2 117.0(5) . . ?
O2 C1 C2 116.5(5) . . ?
C6 C5 C4 123.9(8) . . ?
C6 C5 C5 120.9(9) . 7_556 ?
C4 C5 C5 115.2(9) . 7_556 ?
C6 C2 C3 118.4(6) 7_556 . ?
C6 C2 C1 121.5(6) 7_556 . ?
C3 C2 C1 120.2(6) . . ?
C4 C3 C2 120.8(8) . . ?
C4 C3 H3A 119.6 . . ?
C2 C3 H3A 119.6 . . ?
C3 C4 C5 123.4(9) . . ?
C3 C4 H4A 118.3 . . ?
C5 C4 H4A 118.3 . . ?
N1 C10 C10 109.7(10) . 2_657 ?
N1 C10 H10A 109.7 . . ?
C10 C10 H10A 109.7 2_657 . ?
N1 C10 H10B 109.7 . . ?
C10 C10 H10B 109.7 2_657 . ?
H10A C10 H10B 108.2 . . ?
N1 C11 C12 112.4(15) . 5_667 ?
N1 C11 H11A 109.1 . . ?
C12 C11 H11A 109.1 5_667 . ?
N1 C11 H11B 109.1 . . ?
C12 C11 H11B 109.1 5_667 . ?
H11A C11 H11B 107.9 . . ?
N1 C12 C11 112.3(15) . 5_667 ?
N1 C12 H12A 109.2 . . ?
C11 C12 H12A 109.2 5_667 . ?
N1 C12 H12B 109.2 . . ?
C11 C12 H12B 109.2 5_667 . ?
H12A C12 H12B 107.9 . . ?

loop_
_geom_bond_atom_site_label_1
_geom_bond_atom_site_label_2
_geom_bond_distance
_geom_bond_site_symmetry_2
_geom_bond_publ_flag
Cu1 O2 1.978(4) 5_666 ?
Cu1 O2 1.978(4) 2_656 ?
Cu1 O1 1.979(4) 6_565 ?
Cu1 O1 1.979(4) . ?
Cu1 N1 2.231(6) . ?
Cu1 Cu1 2.6776(16) 5_666 ?
N1 C11 1.31(2) . ?
N1 C12 1.38(2) . ?
N1 C10 1.49(6) 6_565 ?
N1 C10 1.49(6) . ?
O1 C1 1.251(7) . ?
O2 C1 1.268(7) . ?
C6 C2 1.364(9) 7_556 ?
C6 C5 1.390(11) . ?
C6 H6A 0.9300 . ?
C1 C2 1.494(7) . ?
C5 C4 1.409(12) . ?
C5 C5 1.430(15) 7_556 ?
C2 C3 1.414(9) . ?
C3 C4 1.335(12) . ?
C3 H3A 0.9300 . ?
C4 H4A 0.9300 . ?
C10 C10 1.514(17) 2_657 ?
C10 H10A 0.9700 . ?
C10 H10B 0.9700 . ?
C11 C12 1.518(13) 5_667 ?
C11 H11A 0.9700 . ?
C11 H11B 0.9700 . ?
C12 H12A 0.9700 . ?
C12 H12B 0.9700 . ?

loop_
_geom_torsion_atom_site_label_1
_geom_torsion_atom_site_label_2
_geom_torsion_atom_site_label_3
_geom_torsion_atom_site_label_4
_geom_torsion
_geom_torsion_site_symmetry_1
_geom_torsion_site_symmetry_2
_geom_torsion_site_symmetry_3
_geom_torsion_site_symmetry_4
_geom_torsion_publ_flag
Cu1 O1 C1 O2 1.3(9) . . . . ?
Cu1 O1 C1 C2 179.8(3) . . . . ?
Cu1 O2 C1 O1 -1.2(9) 5_666 . . . ?
Cu1 O2 C1 C2 -179.7(3) 5_666 . . . ?
C2 C6 C5 C4 179.4(10) 7_556 . . . ?
C2 C6 C5 C5 0.8(16) 7_556 . . 7_556 ?
O1 C1 C2 C6 0.9(8) . . . 7_556 ?
O2 C1 C2 C6 179.6(6) . . . 7_556 ?
O1 C1 C2 C3 179.6(7) . . . . ?
O2 C1 C2 C3 -1.7(9) . . . . ?
C6 C2 C3 C4 -2.3(16) 7_556 . . . ?
C1 C2 C3 C4 179.0(9) . . . . ?
C2 C3 C4 C5 3.0(19) . . . . ?
C6 C5 C4 C3 178.9(8) . . . . ?
C5 C5 C4 C3 -2(2) 7_556 . . . ?
C10 N1 C10 C10 18(6) 6_565 . . 2_657 ?
Cu1 N1 C10 C10 -172(2) . . . 2_657 ?
C12 N1 C11 C12 0.000(4) . . . 5_667 ?
Cu1 N1 C11 C12 180.000(3) . . . 5_667 ?
C11 N1 C12 C11 0.000(4) . . . 5_667 ?
Cu1 N1 C12 C11 180.000(3) . . . 5_667 ?
